data_7219176
loop_
_publ_author_name
'Sharma, Siddharth'
'Singh, Ajay K.'
'Singh, Devendra'
'Kim, Dong-Pyo'

_publ_section_title
;
 Chemical fixation of carbon dioxide by copper catalyzed multicomponent
 reactions for oxazolidinedione syntheses
;
_journal_issue 3
_journal_name_full 'Green Chem.'
_journal_page_first 1404
_journal_paper_doi 10.1039/C4GC02089H
_journal_volume 17
_journal_year 2015
_chemical_formula_sum 'C18 H15 N O5'
_chemical_formula_weight 325.31
_chemical_name_systematic
; 
 ? 
;
_space_group_IT_number 61
_symmetry_cell_setting orthorhombic
_symmetry_space_group_name_Hall '-P 2ac 2ab'
_symmetry_space_group_name_H-M 'P b c a'
_atom_sites_solution_hydrogens geom
_atom_sites_solution_primary direct
_atom_sites_solution_secondary difmap
_audit_creation_method SHELXL-97
_audit_update_record
;
2014-07-17 deposited with the CCDC.
2014-12-22 downloaded from the CCDC.
;
_cell_angle_alpha 90.00
_cell_angle_beta 90.00
_cell_angle_gamma 90.00
_cell_formula_units_Z 8
_cell_length_a 12.291(3)
_cell_length_b 7.4147(15)
_cell_length_c 34.667(7)
_cell_measurement_temperature 296(2)
_cell_volume 3159.3(12)
_computing_structure_refinement 'SHELXL-97 (Sheldrick, 1997)'
_computing_structure_solution 'SHELXS-97 (Sheldrick, 1990)'
_diffrn_ambient_temperature 296(2)
_diffrn_measured_fraction_theta_full 0.996
_diffrn_measured_fraction_theta_max 0.996
_diffrn_radiation_monochromator graphite
_diffrn_radiation_source 'fine-focus sealed tube'
_diffrn_radiation_type MoK\a
_diffrn_radiation_wavelength 0.71073
_diffrn_reflns_av_R_equivalents 0.0697
_diffrn_reflns_av_sigmaI/netI 0.0389
_diffrn_reflns_limit_h_max 15
_diffrn_reflns_limit_h_min -12
_diffrn_reflns_limit_k_max 9
_diffrn_reflns_limit_k_min -9
_diffrn_reflns_limit_l_max 44
_diffrn_reflns_limit_l_min -44
_diffrn_reflns_number 28515
_diffrn_reflns_theta_full 27.47
_diffrn_reflns_theta_max 27.47
_diffrn_reflns_theta_min 3.26
_exptl_absorpt_coefficient_mu 0.101
_exptl_absorpt_correction_type none
_exptl_crystal_colour colorless
_exptl_crystal_density_diffrn 1.368
_exptl_crystal_density_method 'not measured'
_exptl_crystal_description needle
_exptl_crystal_F_000 1360
_exptl_crystal_size_max 0.20
_exptl_crystal_size_mid 0.16
_exptl_crystal_size_min 0.12
_refine_diff_density_max 0.151
_refine_diff_density_min -0.238
_refine_diff_density_rms 0.042
_refine_ls_extinction_method none
_refine_ls_goodness_of_fit_ref 1.016
_refine_ls_hydrogen_treatment none
_refine_ls_matrix_type full
_refine_ls_number_parameters 219
_refine_ls_number_reflns 3606
_refine_ls_number_restraints 0
_refine_ls_restrained_S_all 1.016
_refine_ls_R_factor_all 0.1129
_refine_ls_R_factor_gt 0.0506
_refine_ls_shift/su_max 0.001
_refine_ls_shift/su_mean 0.000
_refine_ls_structure_factor_coef Fsqd
_refine_ls_weighting_details 'calc w=1/[\s^2^(Fo^2^)+(0.0681P)^2^+0.0000P] where P=(Fo^2^+2Fc^2^)/3'
_refine_ls_weighting_scheme calc
_refine_ls_wR_factor_gt 0.1125
_refine_ls_wR_factor_ref 0.1372
_reflns_number_gt 1860
_reflns_number_total 3606
_reflns_threshold_expression >2sigma(I)
_cod_data_source_file c4gc02089h2.cif
_cod_data_source_block l13_08
_cod_depositor_comments 'Adding full bibliography for 7219176.cif.'
_cod_original_cell_volume 3159.3(11)
_cod_original_sg_symbol_H-M Pbca
_cod_database_code 7219176

loop_
_symmetry_equiv_pos_as_xyz
'x, y, z'
'-x+1/2, -y, z+1/2'
'-x, y+1/2, -z+1/2'
'x+1/2, -y+1/2, -z'
'-x, -y, -z'
'x-1/2, y, -z-1/2'
'x, -y-1/2, z-1/2'
'-x-1/2, y-1/2, z'

loop_
_atom_site_label
_atom_site_type_symbol
_atom_site_fract_x
_atom_site_fract_y
_atom_site_fract_z
_atom_site_U_iso_or_equiv
_atom_site_adp_type
_atom_site_occupancy
_atom_site_symmetry_multiplicity
_atom_site_calc_flag
_atom_site_refinement_flags
C5 C 0.87349(15) 0.0922(3) 0.16699(5) 0.0456(5) Uani 1 1 d .
C2 C 0.88400(16) 0.0843(3) 0.24673(5) 0.0486(5) Uani 1 1 d .
C6 C 0.79657(16) 0.1833(3) 0.18846(6) 0.0555(5) Uani 1 1 d .
H6 H 0.7418 0.2480 0.1762 0.067 Uiso 1 1 calc R
C4 C 0.95367(16) -0.0047(3) 0.18520(5) 0.0512(5) Uani 1 1 d .
H4 H 1.0041 -0.0687 0.1706 0.061 Uiso 1 1 calc R
C7 C 0.80129(17) 0.1782(3) 0.22803(6) 0.0589(6) Uani 1 1 d .
H7 H 0.7487 0.2380 0.2425 0.071 Uiso 1 1 calc R
C8 C 0.95468(16) 0.1772(3) 0.10290(5) 0.0498(5) Uani 1 1 d .
C3 C 0.96003(16) -0.0078(3) 0.22501(5) 0.0527(5) Uani 1 1 d .
H3 H 1.0154 -0.0718 0.2371 0.063 Uiso 1 1 calc R
C9 C 0.91346(16) 0.1668(3) 0.06351(5) 0.0500(5) Uani 1 1 d .
C1 C 0.96880(19) 0.0047(3) 0.30628(6) 0.0705(7) Uani 1 1 d .
H1A H 0.9657 -0.1224 0.3011 0.106 Uiso 1 1 calc R
H1B H 0.9606 0.0251 0.3335 0.106 Uiso 1 1 calc R
H1C H 1.0377 0.0515 0.2979 0.106 Uiso 1 1 calc R
N1 N 0.87254(12) 0.1013(2) 0.12545(4) 0.0487(4) Uani 1 1 d .
O1 O 0.88327(12) 0.0937(2) 0.28600(4) 0.0633(4) Uani 1 1 d .
O2 O 1.03957(11) 0.2385(2) 0.11470(4) 0.0639(4) Uani 1 1 d .
O4 O 0.81003(11) 0.0890(2) 0.06511(3) 0.0577(4) Uani 1 1 d .
O3 O 0.70036(12) -0.0116(2) 0.11261(4) 0.0727(5) Uani 1 1 d .
C15 C 0.88053(15) 0.1996(3) -0.08724(5) 0.0499(5) Uani 1 1 d .
C17 C 0.83709(17) 0.1263(3) -0.02176(6) 0.0587(6) Uani 1 1 d .
H17 H 0.7906 0.0725 -0.0040 0.070 Uiso 1 1 calc R
C16 C 0.81176(17) 0.1190(3) -0.06053(5) 0.0577(6) Uani 1 1 d .
H16 H 0.7490 0.0603 -0.0687 0.069 Uiso 1 1 calc R
C10 C 0.78496(17) 0.0528(3) 0.10286(5) 0.0544(5) Uani 1 1 d .
C14 C 0.97365(16) 0.2874(3) -0.07485(6) 0.0581(6) Uani 1 1 d .
H14 H 1.0195 0.3425 -0.0926 0.070 Uiso 1 1 calc R
C12 C 0.93076(16) 0.2126(3) -0.00863(5) 0.0510(5) Uani 1 1 d .
C11 C 0.96395(17) 0.2195(3) 0.03172(5) 0.0550(5) Uani 1 1 d .
H11 H 1.0323 0.2696 0.0358 0.066 Uiso 1 1 calc R
C13 C 0.99821(17) 0.2928(3) -0.03622(6) 0.0570(6) Uani 1 1 d .
H13 H 1.0612 0.3512 -0.0282 0.068 Uiso 1 1 calc R
C18 C 0.77767(17) 0.0932(3) -0.14179(6) 0.0672(6) Uani 1 1 d .
H18A H 0.7891 -0.0310 -0.1351 0.101 Uiso 1 1 calc R
H18B H 0.7765 0.1055 -0.1694 0.101 Uiso 1 1 calc R
H18C H 0.7095 0.1333 -0.1313 0.101 Uiso 1 1 calc R
O5 O 0.86415(11) 0.2004(2) -0.12625(4) 0.0592(4) Uani 1 1 d .

loop_
_atom_site_aniso_label
_atom_site_aniso_U_11
_atom_site_aniso_U_22
_atom_site_aniso_U_33
_atom_site_aniso_U_23
_atom_site_aniso_U_13
_atom_site_aniso_U_12
C5 0.0463(11) 0.0426(12) 0.0479(10) 0.0009(9) -0.0022(8) -0.0027(9)
C2 0.0523(12) 0.0421(13) 0.0514(11) 0.0030(9) 0.0043(8) 0.0002(10)
C6 0.0515(13) 0.0522(14) 0.0629(13) 0.0039(10) -0.0013(9) 0.0106(11)
C4 0.0495(12) 0.0497(13) 0.0543(12) -0.0020(9) 0.0015(8) 0.0077(10)
C7 0.0546(13) 0.0586(15) 0.0636(14) 0.0030(10) 0.0112(9) 0.0155(11)
C8 0.0464(11) 0.0479(13) 0.0552(11) -0.0036(9) -0.0007(9) -0.0006(10)
C3 0.0519(12) 0.0522(14) 0.0539(12) 0.0033(9) 0.0006(8) 0.0108(11)
C9 0.0466(12) 0.0480(13) 0.0554(12) -0.0041(9) -0.0025(8) -0.0025(10)
C1 0.0859(17) 0.0740(18) 0.0517(12) 0.0098(11) -0.0039(10) 0.0134(14)
N1 0.0463(10) 0.0481(11) 0.0516(9) 0.0010(7) -0.0045(7) -0.0033(8)
O1 0.0741(10) 0.0664(11) 0.0493(8) 0.0045(7) 0.0092(6) 0.0138(8)
O2 0.0490(8) 0.0796(12) 0.0629(9) -0.0078(7) -0.0037(6) -0.0119(8)
O4 0.0557(9) 0.0634(10) 0.0539(8) 0.0032(7) -0.0075(6) -0.0105(7)
O3 0.0576(9) 0.0901(13) 0.0704(9) 0.0146(8) -0.0077(7) -0.0252(9)
C15 0.0528(12) 0.0470(13) 0.0499(11) -0.0030(9) 0.0022(8) 0.0055(10)
C17 0.0555(13) 0.0613(15) 0.0591(13) -0.0010(10) 0.0067(9) -0.0096(12)
C16 0.0485(12) 0.0659(16) 0.0588(13) -0.0043(10) 0.0007(9) -0.0099(11)
C10 0.0544(13) 0.0547(15) 0.0542(12) 0.0042(10) -0.0074(9) -0.0033(11)
C14 0.0571(13) 0.0574(15) 0.0597(12) 0.0007(10) 0.0068(9) -0.0081(11)
C12 0.0514(12) 0.0468(13) 0.0547(11) -0.0038(9) 0.0027(9) -0.0018(10)
C11 0.0554(13) 0.0513(14) 0.0584(12) -0.0067(10) -0.0012(9) -0.0020(10)
C13 0.0536(12) 0.0555(15) 0.0620(13) -0.0036(10) 0.0010(9) -0.0084(11)
C18 0.0532(14) 0.0776(18) 0.0708(14) -0.0132(12) -0.0069(10) -0.0004(12)
O5 0.0588(9) 0.0641(11) 0.0547(8) -0.0015(7) -0.0007(6) -0.0028(8)

loop_
_atom_type_symbol
_atom_type_description
_atom_type_scat_dispersion_real
_atom_type_scat_dispersion_imag
_atom_type_scat_source
C C 0.0033 0.0016 'International Tables Vol C Tables 4.2.6.8 and 6.1.1.4'
H H 0.0000 0.0000 'International Tables Vol C Tables 4.2.6.8 and 6.1.1.4'
N N 0.0061 0.0033 'International Tables Vol C Tables 4.2.6.8 and 6.1.1.4'
O O 0.0106 0.0060 'International Tables Vol C Tables 4.2.6.8 and 6.1.1.4'

loop_
_geom_angle_atom_site_label_1
_geom_angle_atom_site_label_2
_geom_angle_atom_site_label_3
_geom_angle
C4 C5 C6 119.99(18)
C4 C5 N1 119.31(17)
C6 C5 N1 120.68(17)
O1 C2 C3 125.04(18)
O1 C2 C7 115.77(17)
C3 C2 C7 119.18(18)
C7 C6 C5 119.74(19)
C5 C4 C3 120.54(18)
C6 C7 C2 120.65(18)
O2 C8 N1 125.90(17)
O2 C8 C9 129.50(18)
N1 C8 C9 104.60(17)
C2 C3 C4 119.85(18)
C11 C9 O4 125.56(17)
C11 C9 C8 126.95(19)
O4 C9 C8 107.49(15)
C10 N1 C8 110.60(16)
C10 N1 C5 124.15(16)
C8 N1 C5 124.94(15)
C2 O1 C1 117.63(15)
C10 O4 C9 108.86(14)
O5 C15 C14 115.24(17)
O5 C15 C16 124.86(18)
C14 C15 C16 119.90(18)
C16 C17 C12 121.49(19)
C17 C16 C15 119.65(19)
O3 C10 O4 123.00(18)
O3 C10 N1 128.60(19)
O4 C10 N1 108.40(17)
C13 C14 C15 119.86(19)
C17 C12 C13 117.49(18)
C17 C12 C11 124.11(18)
C13 C12 C11 118.38(19)
C9 C11 C12 131.1(2)
C14 C13 C12 121.6(2)
C15 O5 C18 118.62(16)

loop_
_geom_bond_atom_site_label_1
_geom_bond_atom_site_label_2
_geom_bond_distance
C5 C4 1.373(3)
C5 C6 1.380(3)
C5 N1 1.442(2)
C2 O1 1.363(2)
C2 C3 1.381(3)
C2 C7 1.392(3)
C6 C7 1.373(3)
C4 C3 1.383(2)
C8 O2 1.210(2)
C8 N1 1.395(2)
C8 C9 1.459(3)
C9 C11 1.324(3)
C9 O4 1.397(2)
C1 O1 1.426(2)
N1 C10 1.379(2)
O4 C10 1.371(2)
O3 C10 1.193(2)
C15 O5 1.367(2)
C15 C14 1.385(3)
C15 C16 1.389(3)
C17 C16 1.381(3)
C17 C12 1.393(3)
C14 C13 1.373(3)
C12 C13 1.398(3)
C12 C11 1.458(3)
C18 O5 1.432(2)
